data_2006396
loop_
_publ_author_name
'Senge, Mathias O.'
'Smith, Kevin M.'

_publ_section_title
;
 Bis[(anhydro-<i>meso</i>-rhodochlorinato-XV methyl ester)zinc(II)]
;
_journal_issue 8
_journal_name_full 'Acta Crystallographica Section C'
_journal_page_first 1022
_journal_page_last 1024
_journal_paper_doi 10.1107/S0108270197002977
_journal_volume 53
_journal_year 1997
_chemical_formula_iupac '[Zn (C33 H34 N4 O3)]2'
_chemical_formula_structural '[C33 H34 N4 O3 Zn]2'
_chemical_formula_sum 'C66 H68 N8 O6 Zn2'
_chemical_formula_weight 1200.02
_chemical_name_common
;
Bis[anhydromesorhodochlorinato-XV methyl ester)zinc(II)]
;
_chemical_name_systematic
;
 Bis{(8,13-diethyl-2,21,22,23-tetrahydro-18-methoxycarbonyl-3,7,12,17-
 tetramethyl-23-oxo-3H-benzo[at]porphyrinato)zinc(II)}
;
_space_group_IT_number 2
_symmetry_cell_setting triclinic
_symmetry_space_group_name_Hall '-P 1'
_symmetry_space_group_name_H-M 'P -1'
_audit_creation_method SHELXL
_cell_angle_alpha 69.12(3)
_cell_angle_beta 68.00(4)
_cell_angle_gamma 82.42(4)
_cell_formula_units_Z 1
_cell_length_a 9.838(5)
_cell_length_b 12.524(5)
_cell_length_c 12.842(6)
_cell_measurement_reflns_used 34
_cell_measurement_temperature 126(2)
_cell_measurement_theta_max 12.5
_cell_measurement_theta_min 10
_cell_volume 1370.7(12)
_computing_cell_refinement 'P3/P4-PC Software'
_computing_data_collection 'P3/P4-PC Software (Siemens, 1991)'
_computing_data_reduction 'XDISK SHELXTL-Plus (Sheldrick, 1995)'
_computing_molecular_graphics 'XP SHELXTL-Plus'
_computing_publication_material 'XCIF SHELXTL-Plus'
_computing_structure_refinement 'XL93 SHELXTL-Plus'
_computing_structure_solution 'XS93 SHELXTL-Plus'
_diffrn_ambient_temperature 126(2)
_diffrn_measurement_device 'Siemens R3m/V'
_diffrn_measurement_method '\w scans'
_diffrn_radiation_monochromator graphite
_diffrn_radiation_source 'fine-focus sealed tube'
_diffrn_radiation_type MoK\a
_diffrn_radiation_wavelength 0.71073
_diffrn_reflns_av_R_equivalents 0.0405
_diffrn_reflns_av_sigmaI/netI 0.0808
_diffrn_reflns_limit_h_max 12
_diffrn_reflns_limit_h_min -11
_diffrn_reflns_limit_k_max 16
_diffrn_reflns_limit_k_min -14
_diffrn_reflns_limit_l_max 16
_diffrn_reflns_limit_l_min 0
_diffrn_reflns_number 6703
_diffrn_reflns_theta_max 27.56
_diffrn_reflns_theta_min 1.74
_diffrn_standards_decay_% none
_diffrn_standards_interval_count 198
_diffrn_standards_number 2
_exptl_absorpt_coefficient_mu 0.939
_exptl_absorpt_correction_T_max 0.83
_exptl_absorpt_correction_T_min 0.57
_exptl_absorpt_correction_type 'empirical, XABS2 (Parkin, Moezzi & Hope, 1995)'
_exptl_crystal_colour blue
_exptl_crystal_density_diffrn 1.454
_exptl_crystal_density_meas ?
_exptl_crystal_description plate
_exptl_crystal_F_000 628
_exptl_crystal_size_max 0.6
_exptl_crystal_size_mid 0.5
_exptl_crystal_size_min 0.2
_refine_diff_density_max 0.934
_refine_diff_density_min -0.825
_refine_ls_extinction_method none
_refine_ls_goodness_of_fit_all 1.029
_refine_ls_goodness_of_fit_obs 1.079
_refine_ls_hydrogen_treatment constr
_refine_ls_matrix_type full
_refine_ls_number_parameters 370
_refine_ls_number_reflns 6330
_refine_ls_number_restraints 0
_refine_ls_restrained_S_all 1.029
_refine_ls_restrained_S_obs 1.079
_refine_ls_R_factor_all 0.0987
_refine_ls_R_factor_obs .0681
_refine_ls_shift/esd_max 0.003
_refine_ls_shift/esd_mean 0.000
_refine_ls_structure_factor_coef Fsqd
_refine_ls_weighting_details 'w = 1/[\s^2^(Fo^2^)+(0.0618P)^2^+3.2049P] where P=(Fo^2^+2Fc^2^)/3'
_refine_ls_weighting_scheme calc
_refine_ls_wR_factor_all 0.1633
_refine_ls_wR_factor_obs .1463
_reflns_number_observed 4690
_reflns_number_total 6332
_reflns_observed_criterion >2sigma(I)
_cod_data_source_file jz1192.cif
_cod_data_source_block MS68
_cod_depositor_comments
;
The following automatic conversions were performed:
'_geom_bond_publ_flag' value 'Y' changed to 'y' according to
'/home/saulius/struct/CIF-dictionaries/cif_core.dic' dictionary named
'cif_core.dic' version 2.4.1 from 2010-06-29 (39 times).

Automatic conversion script
Id: cif_fix_enum 1527 2010-12-29 10:47:43Z saulius 

The following automatic conversions were performed:

'_exptl_crystal_density_meas' value 'not measured' was changed to '?'
- the value is perceived as not measured.

Automatic conversion script
Id: cif_fix_values 3008 2015-01-20 13:52:24Z robertas 

The following automatic conversions were performed:

'_refine_ls_weighting_scheme' value 'calc w =
1/[\s^2^(Fo^2^)+(0.0618P)^2^+3.2049P] where P=(Fo^2^+2Fc^2^)/3' was
changed to 'calc'. New tag '_refine_ls_weighting_details' was
created. The value of the new tag was set to 'w =
1/[\s^2^(Fo^2^)+(0.0618P)^2^+3.2049P] where P=(Fo^2^+2Fc^2^)/3'.

Automatic conversion script
Id: cif_fix_values 3143 2015-03-26 13:38:13Z robertas 
;
_cod_original_cell_volume 1370.7(11)
_cod_database_code 2006396

loop_
_symmetry_equiv_pos_as_xyz
'x, y, z'
'-x, -y, -z'

loop_
_atom_site_aniso_label
_atom_site_aniso_U_11
_atom_site_aniso_U_22
_atom_site_aniso_U_33
_atom_site_aniso_U_12
_atom_site_aniso_U_13
_atom_site_aniso_U_23
Zn .0193(2) .0195(2) .0191(2) -.0004(2) -.0068(2) -.0061(2)
N21 .022(2) .020(2) .022(2) .0011(14) -.0085(14) -.0099(14)
N22 .020(2) .023(2) .023(2) .0004(14) -.0095(15) -.0069(14)
N23 .023(2) .018(2) .022(2) .0016(14) -.0090(15) -.0063(14)
N24 .025(2) .015(2) .022(2) -.0028(14) -.0097(15) -.0058(14)
C1 .021(2) .020(2) .023(2) .000(2) -.012(2) -.009(2)
C2 .024(2) .025(2) .025(2) -.001(2) -.008(2) -.012(2)
C21 .022(2) .030(2) .023(2) .004(2) -.011(2) -.014(2)
C22 .029(3) .040(3) .056(3) .014(2) -.019(2) -.025(3)
C3 .026(2) .028(2) .027(2) .000(2) -.009(2) -.014(2)
C31 .035(3) .039(3) .023(2) .010(2) -.006(2) -.013(2)
C4 .024(2) .023(2) .020(2) -.001(2) -.006(2) -.008(2)
C5 .023(2) .028(2) .021(2) -.002(2) -.005(2) -.010(2)
C6 .024(2) .023(2) .021(2) -.002(2) -.008(2) -.007(2)
C7 .026(2) .026(2) .027(2) -.003(2) -.010(2) -.007(2)
C71 .033(3) .022(2) .027(2) -.003(2) -.009(2) -.007(2)
C72 .048(3) .037(3) .025(2) -.006(2) -.010(2) -.011(2)
C8 .034(3) .024(2) .025(2) .002(2) -.012(2) -.008(2)
C81 .045(3) .035(3) .032(3) .010(2) -.005(2) -.003(2)
C9 .026(2) .022(2) .025(2) .000(2) -.010(2) -.007(2)
C10 .030(2) .023(2) .030(2) .005(2) -.011(2) -.008(2)
C11 .022(2) .026(2) .025(2) .000(2) -.008(2) -.009(2)
C12 .024(2) .029(2) .025(2) .004(2) -.007(2) -.011(2)
C121 .033(3) .033(3) .034(3) .007(2) -.008(2) -.012(2)
C122 .056(4) .039(3) .058(4) .005(3) -.020(3) -.025(3)
C13 .019(2) .028(2) .026(2) .000(2) -.008(2) -.012(2)
C131 .021(2) .028(2) .029(2) .002(2) -.006(2) -.008(2)
C14 .018(2) .026(2) .023(2) -.001(2) -.007(2) -.011(2)
C15 .023(2) .025(2) .024(2) -.001(2) -.006(2) -.006(2)
C16 .024(2) .022(2) .026(2) -.001(2) -.009(2) -.007(2)
C17 .038(3) .043(3) .028(3) .016(2) .000(2) -.001(2)
C171 .043(3) .065(4) .026(3) .025(3) -.004(2) .004(3)
C18 .027(2) .035(3) .024(2) .004(2) .000(2) .000(2)
C181 .048(4) .047(4) .050(4) .020(3) .015(3) .020(3)
C182 .026(2) .028(2) .030(2) .002(2) -.009(2) -.003(2)
C183 .025(2) .017(2) .025(2) -.001(2) -.010(2) -.011(2)
C19 .021(2) .021(2) .023(2) -.002(2) -.010(2) -.008(2)
C20 .020(2) .020(2) .022(2) -.004(2) -.009(2) -.008(2)
O1 .030(2) .025(2) .036(2) -.0001(13) -.0155(14) -.0140(14)
O2 .024(2) .030(2) .036(2) .0037(13) -.0096(14) -.0150(14)
O3 .0196(15) .029(2) .026(2) .0014(12) -.0091(12) -.0132(13)

loop_
_atom_site_label
_atom_site_fract_x
_atom_site_fract_y
_atom_site_fract_z
_atom_site_U_iso_or_equiv
_atom_site_thermal_displace_type
_atom_site_calc_flag
_atom_site_refinement_flags
_atom_site_occupancy
_atom_site_disorder_group
_atom_site_type_symbol
Zn .77870(6) .87243(4) .58265(4) .01936(14) Uani d . 1 . Zn
N21 .6005(4) .9553(3) .6713(3) .0206(7) Uani d . 1 . N
N22 .7563(4) .7427(3) .7403(3) .0218(7) Uani d . 1 . N
N23 .9780(4) .8085(3) .5060(3) .0207(7) Uani d . 1 . N
N24 .8240(4) 1.0213(3) .4357(3) .0202(7) Uani d . 1 . N
C1 .5351(4) 1.0515(3) .6222(4) .0194(8) Uani d . 1 . C
C2 .4103(5) 1.0769(4) .7155(4) .0237(9) Uani d . 1 . C
C21 .3211(5) 1.1832(4) .7020(4) .0228(9) Uani d . 1 . C
C22 .0812(6) 1.2570(4) .7481(5) .0392(12) Uani d . 1 . C
H22A -.0211(6) 1.2316(4) .7897(5) .059 Uiso calc R 1 . H
H22B .0970(6) 1.3001(4) .6641(5) .059 Uiso calc R 1 . H
H22C .1030(6) 1.3060(4) .7847(5) .059 Uiso calc R 1 . H
C3 .4020(5) .9942(4) .8208(4) .0257(9) Uani d . 1 . C
C31 .2972(5) .9849(4) .9441(4) .0338(11) Uani d . 1 . C
H31A .3187(5) .9155(4) 1.0019(4) .051 Uiso calc R 1 . H
H31B .1965(5) .9812(4) .9479(4) .051 Uiso calc R 1 . H
H31C .3080(5) 1.0519(4) .9628(4) .051 Uiso calc R 1 . H
C4 .5214(5) .9168(4) .7928(4) .0222(9) Uani d . 1 . C
C5 .5473(5) .8154(4) .8728(4) .0238(9) Uani d . 1 . C
H5A .4860(5) .8011(4) .9538(4) .029 Uiso calc R 1 . H
C6 .6508(5) .7316(4) .8508(4) .0225(9) Uani d . 1 . C
C7 .6659(5) .6224(4) .9359(4) .0263(9) Uani d . 1 . C
C71 .5784(5) .5809(4) 1.0668(4) .0279(10) Uani d . 1 . C
H71A .5655(5) .4971(4) 1.0943(4) .033 Uiso calc R 1 . H
H71B .4800(5) .6164(4) 1.0811(4) .033 Uiso calc R 1 . H
C72 .6523(6) .6093(4) 1.1380(4) .0369(12) Uani d . 1 . C
H72A .5921(6) .5810(4) 1.2229(4) .055 Uiso calc R 1 . H
H72B .6636(6) .6923(4) 1.1120(4) .055 Uiso calc R 1 . H
H72C .7490(6) .5730(4) 1.1253(4) .055 Uiso calc R 1 . H
C8 .7792(5) .5675(4) .8740(4) .0275(10) Uani d . 1 . C
C81 .8371(6) .4494(4) .9200(5) .0436(14) Uani d . 1 . C
H81A .9190(6) .4331(4) .8551(5) .065 Uiso calc R 1 . H
H81B .7590(6) .3931(4) .9509(5) .065 Uiso calc R 1 . H
H81C .8712(6) .4451(4) .9840(5) .065 Uiso calc R 1 . H
C9 .8360(5) .6439(4) .7533(4) .0243(9) Uani d . 1 . C
C10 .9635(5) .6260(4) .6640(4) .0285(10) Uani d . 1 . C
H10A 1.0072(5) .5527(4) .6830(4) .034 Uiso calc R 1 . H
C11 1.0324(5) .7017(4) .5526(4) .0243(9) Uani d . 1 . C
C12 1.1718(5) .6840(4) .4653(4) .0260(9) Uani d . 1 . C
C121 1.2662(6) .5785(4) .4830(4) .0349(11) Uani d . 1 . C
H12A 1.2462(6) .5394(4) .5692(4) .042 Uiso calc R 1 . H
H12B 1.3709(6) .6009(4) .4442(4) .042 Uiso calc R 1 . H
C122 1.2355(7) .4976(5) .4308(6) .0489(14) Uani d . 1 . C
H12C 1.2977(7) .4298(5) .4432(6) .073 Uiso calc R 1 . H
H12D 1.2566(7) .5359(5) .3452(6) .073 Uiso calc R 1 . H
H12E 1.1321(7) .4745(5) .4701(6) .073 Uiso calc R 1 . H
C13 1.1977(5) .7793(4) .3677(4) .0237(9) Uani d . 1 . C
C131 1.3224(5) .8012(4) .2515(4) .0274(10) Uani d . 1 . C
H13A 1.3124(5) .8776(4) .1975(4) .041 Uiso calc R 1 . H
H13B 1.3215(5) .7439(4) .2160(4) .041 Uiso calc R 1 . H
H13C 1.4151(5) .7964(4) .2649(4) .041 Uiso calc R 1 . H
C14 1.0764(4) .8570(4) .3948(4) .0212(8) Uani d . 1 . C
C15 1.0606(5) .9656(4) .3169(4) .0255(9) Uani d . 1 . C
H15A 1.1403(5) .9916(4) .2435(4) .031 Uiso calc R 1 . H
C16 .9443(5) 1.0387(4) .3338(4) .0241(9) Uani d . 1 . C
C17 .9310(6) 1.1498(5) .2417(4) .0447(14) Uani d . 1 . C
H17A .9812(6) 1.2029(5) .2585(4) .054 Uiso calc R 1 . H
C171 1.0150(6) 1.1696(5) .1168(5) .056(2) Uani d . 1 . C
H17B 1.1146(6) 1.1400(5) .1078(5) .083 Uiso calc R 1 . H
H17C 1.0194(6) 1.2519(5) .0728(5) .083 Uiso calc R 1 . H
H17D .9679(6) 1.1305(5) .0853(5) .083 Uiso calc R 1 . H
C18 .7790(5) 1.1824(4) .2889(4) .0345(12) Uani d . 1 . C
H18A .7320(5) 1.1475(4) .2517(4) .041 Uiso calc R 1 . H
C181 .7133(7) 1.2918(5) .2708(6) .071(2) Uani d . 1 . C
H18B .7351(7) 1.3295(5) .1841(6) .085 Uiso calc R 1 . H
H18C .7612(7) 1.3376(5) .2964(6) .085 Uiso calc R 1 . H
C182 .5535(5) 1.2963(4) .3320(4) .0305(10) Uani d . 1 . C
H18D .5044(5) 1.2986(4) .2766(4) .037 Uiso calc R 1 . H
H18E .5298(5) 1.3683(4) .3504(4) .037 Uiso calc R 1 . H
C183 .4910(5) 1.1983(3) .4455(4) .0209(8) Uani d . 1 . C
C19 .7250(5) 1.1038(3) .4167(4) .0205(9) Uani d . 1 . C
C20 .5877(5) 1.1177(3) .4984(4) .0195(8) Uani d . 1 . C
O1 .3699(3) 1.2794(3) .6563(3) .0281(7) Uani d . 1 . O
O2 .1765(3) 1.1590(3) .7564(3) .0293(7) Uani d . 1 . O
O3 .3550(3) 1.1862(3) .4913(3) .0234(6) Uani d . 1 . O

loop_
_atom_type_symbol
_atom_type_description
_atom_type_scat_dispersion_real
_atom_type_scat_dispersion_imag
_atom_type_scat_source
C C 0.0033 0.0016 'International Tables Vol C Tables 4.2.6.8 and 6.1.1.4'
H H 0.0000 0.0000 'International Tables Vol C Tables 4.2.6.8 and 6.1.1.4'
N N 0.0061 0.0033 'International Tables Vol C Tables 4.2.6.8 and 6.1.1.4'
O O 0.0106 0.0060 'International Tables Vol C Tables 4.2.6.8 and 6.1.1.4'
Zn Zn 0.2839 1.4301 'International Tables Vol C Tables 4.2.6.8 and 6.1.1.4'

loop_
_geom_angle_atom_site_label_1
_geom_angle_atom_site_label_2
_geom_angle_atom_site_label_3
_geom_angle_site_symmetry_3
_geom_angle
_geom_angle_publ_flag
N23 Zn N22 . 89.47(15) y
N23 Zn N21 . 168.04(14) y
N22 Zn N21 . 89.76(14) y
N23 Zn N24 . 89.90(14) y
N22 Zn N24 . 167.99(14) y
N21 Zn N24 . 88.37(14) y
N23 Zn O3 2_676 100.13(13) y
N22 Zn O3 2_676 103.24(13) y
N21 Zn O3 2_676 91.66(13) y
N24 Zn O3 2_676 88.67(13) y
C1 N21 C4 . 107.4(3) ?
C1 N21 Zn . 127.0(3) y
C4 N21 Zn . 125.4(3) y
C9 N22 C6 . 106.4(3) ?
C9 N22 Zn . 125.7(3) y
C6 N22 Zn . 127.6(3) y
C14 N23 C11 . 106.6(3) ?
C14 N23 Zn . 126.8(3) y
C11 N23 Zn . 126.3(3) y
C19 N24 C16 . 109.3(3) y
C19 N24 Zn . 124.1(3) y
C16 N24 Zn . 125.2(3) y
N21 C1 C20 . 123.8(4) ?
N21 C1 C2 . 109.1(4) ?
C20 C1 C2 . 127.1(4) ?
C3 C2 C1 . 107.9(4) ?
C3 C2 C21 . 125.3(4) ?
C1 C2 C21 . 126.2(4) ?
O1 C21 O2 . 123.5(4) ?
O1 C21 C2 . 125.2(4) ?
O2 C21 C2 . 111.1(4) ?
C2 C3 C4 . 106.0(4) ?
C2 C3 C31 . 128.7(4) ?
C4 C3 C31 . 125.2(4) ?
C5 C4 N21 . 124.9(4) ?
C5 C4 C3 . 125.4(4) ?
N21 C4 C3 . 109.5(4) ?
C4 C5 C6 . 128.8(4) ?
N22 C6 C5 . 123.3(4) ?
N22 C6 C7 . 109.9(4) ?
C5 C6 C7 . 126.8(4) ?
C8 C7 C6 . 106.3(4) ?
C8 C7 C71 . 127.3(4) ?
C6 C7 C71 . 126.4(4) ?
C7 C71 C72 . 111.8(4) ?
C7 C8 C9 . 107.2(4) ?
C7 C8 C81 . 127.9(4) ?
C9 C8 C81 . 124.9(4) ?
N22 C9 C10 . 124.1(4) ?
N22 C9 C8 . 110.1(4) ?
C10 C9 C8 . 125.4(4) ?
C11 C10 C9 . 127.7(4) ?
C10 C11 N23 . 124.2(4) ?
C10 C11 C12 . 126.4(4) ?
N23 C11 C12 . 109.4(4) ?
C13 C12 C11 . 106.8(4) ?
C13 C12 C121 . 127.7(4) ?
C11 C12 C121 . 125.5(4) ?
C12 C121 C122 . 110.8(4) ?
C12 C13 C14 . 106.9(4) ?
C12 C13 C131 . 127.7(4) ?
C14 C13 C131 . 125.4(4) ?
N23 C14 C15 . 124.4(4) ?
N23 C14 C13 . 110.4(4) ?
C15 C14 C13 . 125.2(4) ?
C16 C15 C14 . 127.8(4) ?
N24 C16 C15 . 125.4(4) y
N24 C16 C17 . 110.2(4) y
C15 C16 C17 . 124.4(4) y
C171 C17 C18 . 125.0(5) ?
C171 C17 C16 . 120.3(4) ?
C18 C17 C16 . 104.0(4) y
C181 C18 C17 . 130.2(5) y
C181 C18 C19 . 114.0(4) y
C17 C18 C19 . 104.3(4) y
C18 C181 C182 . 117.0(5) y
C181 C182 C183 . 115.1(4) y
O3 C183 C20 . 121.1(4) y
O3 C183 C182 . 118.4(4) y
C20 C183 C182 . 120.5(4) y
N24 C19 C20 . 127.4(4) y
N24 C19 C18 . 110.3(4) y
C20 C19 C18 . 122.2(4) y
C19 C20 C1 . 124.7(4) y
C19 C20 C183 . 114.6(4) y
C1 C20 C183 . 120.3(4) y
C21 O2 C22 . 115.0(4) y
C183 O3 Zn 2_676 124.3(3) y

loop_
_geom_bond_atom_site_label_1
_geom_bond_atom_site_label_2
_geom_bond_site_symmetry_2
_geom_bond_distance
_geom_bond_publ_flag
Zn N23 . 2.039(4) y
Zn N22 . 2.050(4) y
Zn N21 . 2.077(4) y
Zn N24 . 2.078(4) y
Zn O3 2_676 2.204(3) y
N21 C1 . 1.349(5) y
N21 C4 . 1.387(5) y
N22 C9 . 1.367(5) y
N22 C6 . 1.379(5) y
N23 C14 . 1.358(5) y
N23 C11 . 1.383(5) y
N24 C19 . 1.344(5) y
N24 C16 . 1.366(5) y
C1 C20 . 1.429(6) y
C1 C2 . 1.453(6) y
C2 C3 . 1.360(6) y
C2 C21 . 1.488(6) ?
C21 O1 . 1.210(5) ?
C21 O2 . 1.350(5) ?
C22 O2 . 1.440(5) ?
C3 C4 . 1.443(6) y
C3 C31 . 1.503(6) ?
C4 C5 . 1.384(6) y
C5 C6 . 1.390(6) y
C6 C7 . 1.445(6) y
C7 C8 . 1.369(6) y
C7 C71 . 1.499(6) ?
C71 C72 . 1.514(7) ?
C8 C9 . 1.437(6) y
C8 C81 . 1.506(6) ?
C9 C10 . 1.403(6) y
C10 C11 . 1.371(6) y
C11 C12 . 1.460(6) y
C12 C13 . 1.354(6) y
C12 C121 . 1.511(6) ?
C121 C122 . 1.511(7) ?
C13 C14 . 1.454(6) y
C13 C131 . 1.494(6) ?
C14 C15 . 1.403(6) y
C15 C16 . 1.369(6) y
C16 C17 . 1.499(6) y
C17 C171 . 1.447(7) y
C17 C18 . 1.451(7) y
C18 C181 . 1.415(7) y
C18 C19 . 1.508(6) y
C181 C182 . 1.475(7) y
C182 C183 . 1.504(6) y
C183 O3 . 1.248(5) y
C183 C20 . 1.459(6) y
C19 C20 . 1.400(6) y
O3 Zn 2_676 2.204(3) ?
